data_7110065
loop_
_publ_author_name
'Andrew D. Burrows'
'Monika Jurcic'
'Luke L. Keenan'
'Rebecca A. Lane'
'Mary F. Mahon'
'Mark R. Warren'
'Harriott Nowell'
'Michael Paradowski'
'John Spencer'

_publ_section_title
;
 Incorporation by coordination and release of the iron chelator drug
 deferiprone from zinc-based metal-organic frameworks
;
_journal_name_full Chem.Commun.
_journal_page_first 11260
_journal_paper_doi 10.1039/c3cc45689g
_journal_volume 49
_journal_year 2013
_chemical_formula_sum 'C36 H42 N4 O20 Zn3'
_chemical_formula_weight 1046.85
_chemical_name_systematic
; 
 ? 
;
_space_group_IT_number 179
_symmetry_cell_setting hexagonal
_symmetry_space_group_name_Hall 'P 65 2 (0 0 1)'
_symmetry_space_group_name_H-M 'P 65 2 2'
_atom_sites_solution_hydrogens geom
_atom_sites_solution_primary direct
_atom_sites_solution_secondary difmap
_audit_creation_method SHELXL-97
_cell_angle_alpha 90.00
_cell_angle_beta 90.00
_cell_angle_gamma 120.00
_cell_formula_units_Z 6
_cell_length_a 11.2503(1)
_cell_length_b 11.2503(1)
_cell_length_c 59.7860(11)
_cell_measurement_reflns_used 14877
_cell_measurement_temperature 150(2)
_cell_measurement_theta_max 26.6
_cell_measurement_theta_min 1.3
_cell_volume 6553.27(15)
_computing_cell_refinement
;
CrystalClear-SM Expert 2.0 r5 (Rigaku, 2010)
;
_computing_data_collection
;
CrystalClear-SM Expert 2.0 r5 (Rigaku, 2010)
;
_computing_data_reduction
;
CrystalClear-SM Expert 2.0 r5 (Rigaku, 2010)
;
_computing_molecular_graphics 'ORTEX (P.McArdle, 1995)'
_computing_publication_material 'SHELXL-97/2 (Sheldrick,1997)'
_computing_structure_refinement 'SHELXL-97 (Sheldrick, 1997)'
_computing_structure_solution 'SHELXS-97 (Sheldrick, 1990)'
_diffrn_ambient_temperature 150(2)
_diffrn_measured_fraction_theta_full 0.997
_diffrn_measured_fraction_theta_max 0.997
_diffrn_measurement_device_type '95mm CCD camera on \k-goniostat'
_diffrn_measurement_method 'profile data from \w-scans'
_diffrn_radiation_monochromator Synchrotron
_diffrn_radiation_type Synchrotron
_diffrn_radiation_wavelength 0.6889
_diffrn_reflns_av_R_equivalents 0.0838
_diffrn_reflns_av_sigmaI/netI 0.0947
_diffrn_reflns_limit_h_max 14
_diffrn_reflns_limit_h_min -11
_diffrn_reflns_limit_k_max 12
_diffrn_reflns_limit_k_min -14
_diffrn_reflns_limit_l_max 77
_diffrn_reflns_limit_l_min -77
_diffrn_reflns_number 57062
_diffrn_reflns_theta_full 26.57
_diffrn_reflns_theta_max 26.57
_diffrn_reflns_theta_min 2.03
_diffrn_source Synchrotron
_exptl_absorpt_coefficient_mu 1.717
_exptl_absorpt_correction_T_max 1.000
_exptl_absorpt_correction_T_min 0.727
_exptl_absorpt_correction_type multi-scan
_exptl_absorpt_process_details
;
Crystalclear - Rigaku software
;
_exptl_crystal_colour colorless
_exptl_crystal_density_diffrn 1.592
_exptl_crystal_density_method 'not measured'
_exptl_crystal_description block
_exptl_crystal_F_000 3216
_exptl_crystal_size_max 0.007
_exptl_crystal_size_mid 0.004
_exptl_crystal_size_min 0.004
_refine_diff_density_max 0.308
_refine_diff_density_min -0.269
_refine_diff_density_rms 0.064
_refine_ls_abs_structure_details 'Flack H D (1983), Acta Cryst. A39, 876-881'
_refine_ls_abs_structure_Flack 0.055(13)
_refine_ls_extinction_method none
_refine_ls_goodness_of_fit_ref 1.006
_refine_ls_hydrogen_treatment mixed
_refine_ls_matrix_type full
_refine_ls_number_parameters 310
_refine_ls_number_reflns 5022
_refine_ls_number_restraints 3
_refine_ls_restrained_S_all 1.006
_refine_ls_R_factor_all 0.0381
_refine_ls_R_factor_gt 0.0345
_refine_ls_shift/su_max 0.001
_refine_ls_shift/su_mean 0.000
_refine_ls_structure_factor_coef Fsqd
_refine_ls_weighting_details 'calc w=1/[\s^2^(Fo^2^)+(0.0255P)^2^+0.0000P] where P=(Fo^2^+2Fc^2^)/3'
_refine_ls_weighting_scheme calc
_refine_ls_wR_factor_gt 0.0741
_refine_ls_wR_factor_ref 0.0758
_reflns_number_gt 7941
_reflns_number_total 9997
_reflns_threshold_expression >2sigma(I)
_cod_data_source_file c3cc45689g.txt
_cod_data_source_block cmpd5_db638
_cod_original_sg_symbol_H-M P6522
_cod_database_code 7110065

loop_
_symmetry_equiv_pos_as_xyz
'x, y, z'
'x-y, x, z+5/6'
'-y, x-y, z+2/3'
'-x, -y, z+1/2'
'-x+y, -x, z+1/3'
'y, -x+y, z+1/6'
'x-y, -y, -z'
'-x, -x+y, -z+1/3'
'y, x, -z+2/3'
'-y, -x, -z+1/6'
'-x+y, y, -z+1/2'
'x, x-y, -z+5/6'

loop_
_atom_site_label
_atom_site_type_symbol
_atom_site_fract_x
_atom_site_fract_y
_atom_site_fract_z
_atom_site_U_iso_or_equiv
_atom_site_adp_type
_atom_site_occupancy
_atom_site_symmetry_multiplicity
_atom_site_calc_flag
_atom_site_refinement_flags
Zn1 Zn -0.10095(4) -0.57304(4) 0.204404(5) 0.02071(9) Uani 1 1 d .
Zn2 Zn -0.28235(2) -0.56471(5) 0.2500 0.01852(11) Uani 1 2 d S
O1 O -0.1428(2) -0.7423(2) 0.22147(3) 0.0262(5) Uani 1 1 d .
O2 O -0.2363(3) -0.7204(2) 0.25320(3) 0.0340(6) Uani 1 1 d .
O3 O -0.4164(2) -1.3884(2) 0.28233(3) 0.0310(5) Uani 1 1 d .
O4 O -0.3477(3) -0.9196(3) 0.28164(4) 0.0487(8) Uani 1 1 d .
H4 H -0.3242 -0.8413 0.2766 0.058 Uiso 1 1 calc R
O5 O -0.2076(3) -1.2079(3) 0.22261(4) 0.0414(7) Uani 1 1 d .
H5 H -0.2138 -1.2781 0.2287 0.050 Uiso 1 1 calc R
O6 O -0.3352(3) -1.4125(2) 0.24944(3) 0.0327(6) Uani 1 1 d .
O7 O -0.2679(2) -0.5575(2) 0.21564(3) 0.0230(5) Uani 1 1 d .
O8 O -0.2076(2) -0.6134(2) 0.17576(3) 0.0296(5) Uani 1 1 d .
O9 O 0.0609(2) -0.5802(3) 0.18991(4) 0.0315(5) Uani 1 1 d D
O10 O 0.1805(6) -0.6969(7) 0.21200(8) 0.0561(18) Uani 0.50 1 d P
O11 O -0.8825(6) -0.8077(6) 0.32121(8) 0.0569(17) Uani 0.50 1 d P
N1 N -0.5279(3) -0.6251(3) 0.16368(4) 0.0405(8) Uani 1 1 d .
N2 N 0.1588(3) -0.6824(5) 0.2500 0.0511(13) Uani 1 2 d S
N3 N -1.0217(6) -1.0217(6) 0.3333 0.092(2) Uani 1 2 d S
C1 C -0.2021(3) -0.7862(3) 0.24000(4) 0.0238(7) Uani 1 1 d .
C2 C -0.2384(3) -0.9272(3) 0.24681(4) 0.0211(6) Uani 1 1 d .
C3 C -0.3110(4) -0.9879(3) 0.26689(5) 0.0287(8) Uani 1 1 d .
C4 C -0.3446(4) -1.1204(3) 0.27196(5) 0.0279(8) Uani 1 1 d .
H4A H -0.3906 -1.1596 0.2856 0.034 Uiso 1 1 calc R
C5 C -0.3136(3) -1.1982(3) 0.25774(4) 0.0239(7) Uani 1 1 d .
C6 C -0.2411(4) -1.1383(3) 0.23778(4) 0.0262(7) Uani 1 1 d .
C7 C -0.2034(3) -1.0043(3) 0.23295(5) 0.0227(7) Uani 1 1 d .
H7 H -0.1520 -0.9633 0.2198 0.027 Uiso 1 1 calc R
C8 C -0.3576(3) -1.3433(3) 0.26383(5) 0.0258(7) Uani 1 1 d .
C9 C -0.3541(3) -0.5754(3) 0.19942(4) 0.0251(7) Uani 1 1 d .
C10 C -0.3208(3) -0.6079(3) 0.17779(4) 0.0257(7) Uani 1 1 d .
C11 C -0.4119(4) -0.6327(4) 0.16024(5) 0.0318(8) Uani 1 1 d .
C12 C -0.5567(4) -0.5921(4) 0.18378(5) 0.0413(9) Uani 1 1 d .
H12 H -0.6372 -0.5856 0.1855 0.050 Uiso 1 1 calc R
C13 C -0.4716(3) -0.5676(4) 0.20186(5) 0.0327(7) Uani 1 1 d .
H13 H -0.4940 -0.5453 0.2160 0.039 Uiso 1 1 calc R
C14 C -0.3897(4) -0.6762(4) 0.13741(5) 0.0459(10) Uani 1 1 d .
H14A H -0.4461 -0.7761 0.1360 0.069 Uiso 1 1 calc R
H14B H -0.2927 -0.6486 0.1356 0.069 Uiso 1 1 calc R
H14C H -0.4159 -0.6320 0.1258 0.069 Uiso 1 1 calc R
C15 C -0.6254(4) -0.6523(5) 0.14519(6) 0.0604(14) Uani 1 1 d .
H15A H -0.7023 -0.6425 0.1506 0.091 Uiso 1 1 calc R
H15B H -0.6602 -0.7458 0.1396 0.091 Uiso 1 1 calc R
H15C H -0.5786 -0.5866 0.1331 0.091 Uiso 1 1 calc R
C16 C 0.1474(5) -0.7518(5) 0.23021(6) 0.0515(11) Uani 1 1 d .
H16 H 0.1116 -0.8482 0.2310 0.062 Uiso 1 1 calc R
C17 C 0.2334(4) -0.5332(8) 0.2500 0.099(3) Uani 1 2 d S
H17A H 0.3115 -0.4997 0.2397 0.149 Uiso 0.25 1 calc PR
H17B H 0.2668 -0.4997 0.2651 0.149 Uiso 0.25 1 calc PR
H17C H 0.1722 -0.4997 0.2451 0.149 Uiso 0.25 1 calc PR
C18 C -0.9021(7) -0.9021(7) 0.3333 0.0590(18) Uani 1 2 d S
C19 C -1.0437(9) -1.1343(7) 0.34742(13) 0.163(4) Uani 1 1 d .
H19A H -1.0311 -1.2008 0.3387 0.245 Uiso 1 1 calc R
H19B H -1.1373 -1.1789 0.3534 0.245 Uiso 1 1 calc R
H19C H -0.9778 -1.1001 0.3598 0.245 Uiso 1 1 calc R
H9B H 0.117(4) -0.511(4) 0.1788(6) 0.104(19) Uiso 1 1 d D
H9A H 0.087(8) -0.649(5) 0.1870(12) 0.26(5) Uiso 1 1 d D

loop_
_atom_site_aniso_label
_atom_site_aniso_U_11
_atom_site_aniso_U_22
_atom_site_aniso_U_33
_atom_site_aniso_U_23
_atom_site_aniso_U_13
_atom_site_aniso_U_12
Zn1 0.0259(2) 0.01739(18) 0.01415(13) 0.00056(12) 0.00362(13) 0.00731(16)
Zn2 0.0254(2) 0.0120(2) 0.01370(18) 0.000 0.00436(16) 0.00602(12)
O1 0.0345(14) 0.0184(12) 0.0270(10) 0.0065(8) 0.0097(9) 0.0142(11)
O2 0.0625(18) 0.0259(12) 0.0240(10) 0.0022(9) 0.0084(10) 0.0298(13)
O3 0.0456(16) 0.0211(13) 0.0300(11) 0.0072(9) 0.0112(10) 0.0195(12)
O4 0.091(2) 0.0283(15) 0.0379(13) 0.0133(11) 0.0352(14) 0.0384(16)
O5 0.075(2) 0.0304(15) 0.0282(11) 0.0039(10) 0.0150(12) 0.0338(16)
O6 0.0613(18) 0.0217(12) 0.0203(10) -0.0005(9) 0.0010(10) 0.0247(12)
O7 0.0265(12) 0.0283(12) 0.0144(8) -0.0016(8) 0.0008(8) 0.0138(11)
O8 0.0309(13) 0.0422(15) 0.0140(9) -0.0040(9) 0.0020(8) 0.0170(12)
O9 0.0399(15) 0.0361(14) 0.0215(10) 0.0086(10) 0.0135(10) 0.0211(13)
O10 0.066(4) 0.103(5) 0.030(2) 0.018(3) 0.006(3) 0.066(4)
O11 0.048(4) 0.055(4) 0.043(3) 0.015(3) 0.001(3) 0.007(3)
N1 0.0405(19) 0.052(2) 0.0250(13) -0.0039(13) -0.0072(12) 0.0197(17)
N2 0.059(3) 0.059(3) 0.035(2) 0.000 0.0079(19) 0.0294(17)
N3 0.084(3) 0.084(3) 0.072(4) 0.023(2) -0.023(2) 0.015(4)
C1 0.0277(18) 0.0173(16) 0.0226(13) -0.0001(11) -0.0011(12) 0.0084(14)
C2 0.0261(17) 0.0134(15) 0.0214(13) 0.0030(11) 0.0027(11) 0.0079(13)
C3 0.042(2) 0.0231(18) 0.0236(13) 0.0008(12) 0.0110(14) 0.0183(17)
C4 0.040(2) 0.0243(18) 0.0250(14) 0.0080(12) 0.0118(13) 0.0204(16)
C5 0.0332(19) 0.0157(16) 0.0207(13) 0.0001(11) -0.0001(12) 0.0106(15)
C6 0.037(2) 0.0258(18) 0.0210(12) -0.0044(12) 0.0002(12) 0.0198(16)
C7 0.0259(18) 0.0216(17) 0.0188(12) 0.0009(11) 0.0020(12) 0.0105(15)
C8 0.0321(19) 0.0184(17) 0.0273(14) -0.0006(12) -0.0024(13) 0.0130(15)
C9 0.0292(18) 0.0236(17) 0.0178(13) 0.0014(11) 0.0038(12) 0.0098(15)
C10 0.0314(19) 0.0232(17) 0.0181(12) 0.0013(11) 0.0046(12) 0.0104(15)
C11 0.032(2) 0.037(2) 0.0204(13) -0.0020(13) -0.0010(13) 0.0135(17)
C12 0.038(2) 0.063(3) 0.0335(17) -0.0007(17) 0.0022(15) 0.033(2)
C13 0.0317(19) 0.042(2) 0.0246(13) -0.0013(14) 0.0000(13) 0.0190(18)
C14 0.055(3) 0.059(3) 0.0193(14) -0.0085(15) -0.0071(15) 0.026(2)
C15 0.044(3) 0.105(4) 0.0320(18) -0.001(2) -0.0100(17) 0.037(3)
C16 0.056(3) 0.061(3) 0.0343(18) -0.0005(18) -0.0055(18) 0.028(2)
C17 0.140(7) 0.047(5) 0.080(5) 0.000 0.004(5) 0.024(2)
C18 0.066(4) 0.066(4) 0.041(3) 0.0020(15) -0.0020(15) 0.030(4)
C19 0.171(9) 0.093(6) 0.161(7) 0.071(5) -0.027(6) 0.017(6)

loop_
_atom_type_symbol
_atom_type_description
_atom_type_scat_dispersion_real
_atom_type_scat_dispersion_imag
_atom_type_scat_source
C C 0.0033 0.0016 'International Tables Vol C Tables 4.2.6.8 and 6.1.1.4'
H H 0.0000 0.0000 'International Tables Vol C Tables 4.2.6.8 and 6.1.1.4'
N N 0.0061 0.0033 'International Tables Vol C Tables 4.2.6.8 and 6.1.1.4'
O O 0.0106 0.0060 'International Tables Vol C Tables 4.2.6.8 and 6.1.1.4'
Zn Zn 0.2839 1.4301 'International Tables Vol C Tables 4.2.6.8 and 6.1.1.4'

loop_
_geom_angle_atom_site_label_1
_geom_angle_atom_site_label_2
_geom_angle_atom_site_label_3
_geom_angle
_geom_angle_site_symmetry_1
_geom_angle_site_symmetry_3
O1 Zn1 O8 112.98(9) . .
O1 Zn1 O3 119.22(9) . 11_665
O8 Zn1 O3 127.69(10) . 11_665
O1 Zn1 O9 88.26(9) . .
O8 Zn1 O9 94.14(9) . .
O3 Zn1 O9 90.63(10) 11_665 .
O1 Zn1 O7 97.03(8) . .
O8 Zn1 O7 80.34(8) . .
O3 Zn1 O7 90.08(9) 11_665 .
O9 Zn1 O7 173.51(8) . .
O7 Zn2 O7 176.09(12) . 11
O7 Zn2 O2 94.42(8) . .
O7 Zn2 O2 88.44(8) 11 .
O7 Zn2 O2 88.44(8) . 11
O7 Zn2 O2 94.42(8) 11 11
O2 Zn2 O2 85.69(14) . 11
O7 Zn2 O6 87.15(8) . 11_665
O7 Zn2 O6 90.06(8) 11 11_665
O2 Zn2 O6 92.95(10) . 11_665
O2 Zn2 O6 175.27(8) 11 11_665
O7 Zn2 O6 90.06(8) . 1_565
O7 Zn2 O6 87.14(8) 11 1_565
O2 Zn2 O6 175.27(8) . 1_565
O2 Zn2 O6 92.95(10) 11 1_565
O6 Zn2 O6 88.75(14) 11_665 1_565
C1 O1 Zn1 130.5(2) . .
C1 O2 Zn2 135.66(19) . .
C8 O3 Zn1 126.4(2) . 11_545
C3 O4 H4 109.5 . .
C6 O5 H5 109.5 . .
C8 O6 Zn2 136.3(2) . 1_545
C9 O7 Zn2 133.85(19) . .
C9 O7 Zn1 112.11(17) . .
Zn2 O7 Zn1 112.04(9) . .
C10 O8 Zn1 113.27(16) . .
Zn1 O9 H9B 119(3) . .
Zn1 O9 H9A 137(4) . .
H9B O9 H9A 100.4(7) . .
C12 N1 C11 121.4(3) . .
C12 N1 C15 118.0(3) . .
C11 N1 C15 120.6(3) . .
C16 N2 C16 121.6(5) 11_655 .
C16 N2 C17 119.2(3) 11_655 .
C16 N2 C17 119.2(3) . .
C18 N3 C19 121.8(4) . 9
C18 N3 C19 121.8(4) . .
C19 N3 C19 116.4(9) 9 .
O1 C1 O2 125.1(3) . .
O1 C1 C2 118.0(3) . .
O2 C1 C2 116.9(3) . .
C7 C2 C3 118.5(3) . .
C7 C2 C1 119.4(3) . .
C3 C2 C1 122.0(3) . .
O4 C3 C4 118.1(3) . .
O4 C3 C2 122.7(3) . .
C4 C3 C2 119.2(3) . .
C3 C4 C5 122.0(3) . .
C3 C4 H4A 119.0 . .
C5 C4 H4A 119.0 . .
C4 C5 C6 119.0(3) . .
C4 C5 C8 119.4(3) . .
C6 C5 C8 121.6(3) . .
O5 C6 C7 117.7(3) . .
O5 C6 C5 123.0(3) . .
C7 C6 C5 119.2(3) . .
C6 C7 C2 122.0(3) . .
C6 C7 H7 119.0 . .
C2 C7 H7 119.0 . .
O3 C8 O6 125.1(3) . .
O3 C8 C5 118.3(3) . .
O6 C8 C5 116.5(3) . .
O7 C9 C13 124.8(3) . .
O7 C9 C10 115.8(3) . .
C13 C9 C10 119.3(3) . .
O8 C10 C11 123.7(3) . .
O8 C10 C9 118.4(3) . .
C11 C10 C9 117.9(3) . .
N1 C11 C10 120.3(3) . .
N1 C11 C14 118.3(3) . .
C10 C11 C14 121.4(3) . .
N1 C12 C13 121.2(3) . .
N1 C12 H12 119.4 . .
C13 C12 H12 119.4 . .
C9 C13 C12 119.8(3) . .
C9 C13 H13 120.1 . .
C12 C13 H13 120.1 . .
C11 C14 H14A 109.5 . .
C11 C14 H14B 109.5 . .
H14A C14 H14B 109.5 . .
C11 C14 H14C 109.5 . .
H14A C14 H14C 109.5 . .
H14B C14 H14C 109.5 . .
N1 C15 H15A 109.5 . .
N1 C15 H15B 109.5 . .
H15A C15 H15B 109.5 . .
N1 C15 H15C 109.5 . .
H15A C15 H15C 109.5 . .
H15B C15 H15C 109.5 . .
O10 C16 N2 124.0(5) . .
O10 C16 H16 118.0 . .
N2 C16 H16 118.0 . .
N2 C17 H17A 109.5 . .
N2 C17 H17B 109.5 . .
H17A C17 H17B 109.5 . .
N2 C17 H17C 109.5 . .
H17A C17 H17C 109.5 . .
H17B C17 H17C 109.5 . .
O11 C18 O11 116.0(9) . 9
O11 C18 N3 122.0(4) . .
O11 C18 N3 122.0(4) 9 .
N3 C19 H19A 109.5 . .
N3 C19 H19B 109.5 . .
H19A C19 H19B 109.5 . .
N3 C19 H19C 109.5 . .
H19A C19 H19C 109.5 . .
H19B C19 H19C 109.5 . .

loop_
_geom_bond_atom_site_label_1
_geom_bond_atom_site_label_2
_geom_bond_distance
_geom_bond_site_symmetry_2
Zn1 O1 1.998(2) .
Zn1 O8 2.008(2) .
Zn1 O3 2.009(2) 11_665
Zn1 O9 2.054(2) .
Zn1 O7 2.083(2) .
Zn2 O7 2.0590(17) .
Zn2 O7 2.0590(17) 11
Zn2 O2 2.069(2) .
Zn2 O2 2.069(2) 11
Zn2 O6 2.075(2) 11_665
Zn2 O6 2.075(2) 1_565
O1 C1 1.260(3) .
O2 C1 1.266(4) .
O3 C8 1.258(3) .
O3 Zn1 2.009(2) 11_545
O4 C3 1.362(4) .
O4 H4 0.8400 .
O5 C6 1.369(3) .
O5 H5 0.8400 .
O6 C8 1.267(4) .
O6 Zn2 2.075(2) 1_545
O7 C9 1.313(3) .
O8 C10 1.312(4) .
O9 H9B 0.976(5) .
O9 H9A 0.977(5) .
O10 C16 1.215(6) .
O11 C18 1.211(6) .
N1 C12 1.344(4) .
N1 C11 1.366(4) .
N1 C15 1.477(4) .
N2 C16 1.388(4) 11_655
N2 C16 1.388(4) .
N2 C17 1.453(9) .
N3 C18 1.346(9) .
N3 C19 1.436(7) 9
N3 C19 1.436(7) .
C1 C2 1.484(4) .
C2 C7 1.391(4) .
C2 C3 1.420(4) .
C3 C4 1.375(4) .
C4 C5 1.385(4) .
C4 H4A 0.9500 .
C5 C6 1.412(4) .
C5 C8 1.495(4) .
C6 C7 1.377(4) .
C7 H7 0.9500 .
C9 C13 1.377(4) .
C9 C10 1.443(4) .
C10 C11 1.393(4) .
C11 C14 1.512(4) .
C12 C13 1.377(4) .
C12 H12 0.9500 .
C13 H13 0.9500 .
C14 H14A 0.9800 .
C14 H14B 0.9800 .
C14 H14C 0.9800 .
C15 H15A 0.9800 .
C15 H15B 0.9800 .
C15 H15C 0.9800 .
C16 H16 0.9500 .
C17 H17A 0.9800 .
C17 H17B 0.9800 .
C17 H17C 0.9800 .
C18 O11 1.211(6) 9
C19 H19A 0.9800 .
C19 H19B 0.9800 .
C19 H19C 0.9800 .

loop_
_geom_torsion_atom_site_label_1
_geom_torsion_atom_site_label_2
_geom_torsion_atom_site_label_3
_geom_torsion_atom_site_label_4
_geom_torsion
_geom_torsion_site_symmetry_1
_geom_torsion_site_symmetry_4
O8 Zn1 O1 C1 -112.6(3) . .
O3 Zn1 O1 C1 63.9(3) 11_665 .
O9 Zn1 O1 C1 153.7(3) . .
O7 Zn1 O1 C1 -30.1(3) . .
O7 Zn2 O2 C1 4.1(3) . .
O7 Zn2 O2 C1 -173.3(3) 11 .
O2 Zn2 O2 C1 92.2(3) 11 .
O6 Zn2 O2 C1 -83.3(3) 11_665 .
O6 Zn2 O2 C1 165.7(11) 1_565 .
O7 Zn2 O7 C9 -102.5(3) 11 .
O2 Zn2 O7 C9 120.3(3) . .
O2 Zn2 O7 C9 34.8(3) 11 .
O6 Zn2 O7 C9 -146.9(3) 11_665 .
O6 Zn2 O7 C9 -58.2(3) 1_565 .
O7 Zn2 O7 Zn1 95.29(11) 11 .
O2 Zn2 O7 Zn1 -41.86(12) . .
O2 Zn2 O7 Zn1 -127.41(11) 11 .
O6 Zn2 O7 Zn1 50.88(11) 11_665 .
O6 Zn2 O7 Zn1 139.63(11) 1_565 .
O1 Zn1 O7 C9 -114.4(2) . .
O8 Zn1 O7 C9 -2.2(2) . .
O3 Zn1 O7 C9 126.1(2) 11_665 .
O9 Zn1 O7 C9 29.8(9) . .
O1 Zn1 O7 Zn2 51.77(11) . .
O8 Zn1 O7 Zn2 163.98(12) . .
O3 Zn1 O7 Zn2 -67.70(11) 11_665 .
O9 Zn1 O7 Zn2 -163.9(8) . .
O1 Zn1 O8 C10 94.9(2) . .
O3 Zn1 O8 C10 -81.3(2) 11_665 .
O9 Zn1 O8 C10 -175.3(2) . .
O7 Zn1 O8 C10 1.3(2) . .
Zn1 O1 C1 O2 -8.0(5) . .
Zn1 O1 C1 C2 170.4(2) . .
Zn2 O2 C1 O1 25.3(5) . .
Zn2 O2 C1 C2 -153.0(2) . .
O1 C1 C2 C7 1.4(4) . .
O2 C1 C2 C7 179.9(3) . .
O1 C1 C2 C3 -177.0(3) . .
O2 C1 C2 C3 1.5(5) . .
C7 C2 C3 O4 179.0(3) . .
C1 C2 C3 O4 -2.6(5) . .
C7 C2 C3 C4 -0.1(5) . .
C1 C2 C3 C4 178.3(3) . .
O4 C3 C4 C5 178.8(3) . .
C2 C3 C4 C5 -2.0(5) . .
C3 C4 C5 C6 2.1(5) . .
C3 C4 C5 C8 -177.7(3) . .
C4 C5 C6 O5 -179.1(3) . .
C8 C5 C6 O5 0.7(5) . .
C4 C5 C6 C7 -0.1(5) . .
C8 C5 C6 C7 179.8(3) . .
O5 C6 C7 C2 177.0(3) . .
C5 C6 C7 C2 -2.1(5) . .
C3 C2 C7 C6 2.2(5) . .
C1 C2 C7 C6 -176.3(3) . .
Zn1 O3 C8 O6 7.1(5) 11_545 .
Zn1 O3 C8 C5 -174.8(2) 11_545 .
Zn2 O6 C8 O3 -36.7(5) 1_545 .
Zn2 O6 C8 C5 145.1(3) 1_545 .
C4 C5 C8 O3 -3.2(5) . .
C6 C5 C8 O3 176.9(3) . .
C4 C5 C8 O6 175.0(3) . .
C6 C5 C8 O6 -4.8(5) . .
Zn2 O7 C9 C13 19.4(5) . .
Zn1 O7 C9 C13 -178.4(3) . .
Zn2 O7 C9 C10 -159.4(2) . .
Zn1 O7 C9 C10 2.7(3) . .
Zn1 O8 C10 C11 -179.7(3) . .
Zn1 O8 C10 C9 -0.2(4) . .
O7 C9 C10 O8 -1.8(4) . .
C13 C9 C10 O8 179.3(3) . .
O7 C9 C10 C11 177.7(3) . .
C13 C9 C10 C11 -1.2(5) . .
C12 N1 C11 C10 0.8(6) . .
C15 N1 C11 C10 -179.5(4) . .
C12 N1 C11 C14 177.5(3) . .
C15 N1 C11 C14 -2.9(6) . .
O8 C10 C11 N1 180.0(3) . .
C9 C10 C11 N1 0.5(5) . .
O8 C10 C11 C14 3.4(5) . .
C9 C10 C11 C14 -176.1(3) . .
C11 N1 C12 C13 -1.4(6) . .
C15 N1 C12 C13 178.9(4) . .
O7 C9 C13 C12 -178.1(3) . .
C10 C9 C13 C12 0.7(5) . .
N1 C12 C13 C9 0.6(6) . .
C16 N2 C16 O10 170.0(6) 11_655 .
C17 N2 C16 O10 -10.0(6) . .
C19 N3 C18 O11 -1.2(6) 9 .
C19 N3 C18 O11 178.8(6) . .
C19 N3 C18 O11 178.8(6) 9 9
C19 N3 C18 O11 -1.2(6) . 9
